data_7206896
loop_
_publ_author_name
'Goswami, Arijit'
'Sengupta, Satirtha'
'Mondal, Raju'

_publ_section_title
;
 Construction of helical networks by using multiple V-shaped mixed ligand
 systems
;
_journal_issue 2
_journal_name_full CrystEngComm
_journal_page_first 561
_journal_paper_doi 10.1039/c1ce05380a
_journal_volume 14
_journal_year 2012
_chemical_formula_moiety 'C25 H24 N4 O5 Zn, 2 H2O'
_chemical_formula_sum 'C25 H28 N4 O6 Zn'
_chemical_formula_weight 545.88
_chemical_name_systematic
;
?
;
_space_group_IT_number 70
_symmetry_cell_setting orthorhombic
_symmetry_space_group_name_Hall '-F 2uv 2vw'
_symmetry_space_group_name_H-M 'F d d d :2'
_atom_sites_solution_hydrogens geom
_atom_sites_solution_primary direct
_atom_sites_solution_secondary difmap
_audit_creation_method SHELXL-97
_cell_angle_alpha 90.00
_cell_angle_beta 90.00
_cell_angle_gamma 90.00
_cell_formula_units_Z 16
_cell_length_a 12.9600(10)
_cell_length_b 25.619(2)
_cell_length_c 30.850(2)
_cell_measurement_reflns_used 5688
_cell_measurement_temperature 296(2)
_cell_measurement_theta_max 25.1
_cell_measurement_theta_min 2.61
_cell_volume 10242.9(13)
_computing_cell_refinement 'Bruker APEX-2'
_computing_data_collection 'Bruker APEX-2'
_computing_data_reduction 'Bruker SHELXTL'
_computing_molecular_graphics 'Bruker SHELXTL'
_computing_publication_material 'Bruker SHELXTL'
_computing_structure_refinement 'SHELXL-97 (Sheldrick, 1997)'
_computing_structure_solution 'SHELXS-97 (Sheldrick, 1990)'
_diffrn_ambient_temperature 296(2)
_diffrn_detector_area_resol_mean 8
_diffrn_measured_fraction_theta_full 0.995
_diffrn_measured_fraction_theta_max 0.995
_diffrn_measurement_device_type 'Bruker APEX-2 CCD area detector'
_diffrn_measurement_method '/w scans'
_diffrn_radiation_monochromator graphite
_diffrn_radiation_source 'fine-focus sealed tube'
_diffrn_radiation_type MoK\a
_diffrn_radiation_wavelength 0.71073
_diffrn_reflns_av_R_equivalents 0.0597
_diffrn_reflns_av_sigmaI/netI 0.0220
_diffrn_reflns_limit_h_max 12
_diffrn_reflns_limit_h_min -14
_diffrn_reflns_limit_k_max 29
_diffrn_reflns_limit_k_min -29
_diffrn_reflns_limit_l_max 35
_diffrn_reflns_limit_l_min -35
_diffrn_reflns_number 32409
_diffrn_reflns_theta_full 24.35
_diffrn_reflns_theta_max 24.35
_diffrn_reflns_theta_min 1.88
_diffrn_standards_decay_% 0
_exptl_absorpt_coefficient_mu 1.006
_exptl_absorpt_correction_T_max 1.0000
_exptl_absorpt_correction_T_min 0.859717
_exptl_absorpt_correction_type multi-scan
_exptl_absorpt_process_details 'SADABS v.2.03 (Bruker, 2001), R(int)=0.0488 before correction'
_exptl_crystal_colour yellow
_exptl_crystal_density_diffrn 1.416
_exptl_crystal_density_meas ?
_exptl_crystal_density_method 'not measured'
_exptl_crystal_description Cube
_exptl_crystal_F_000 4544
_exptl_crystal_size_max 0.24
_exptl_crystal_size_mid 0.18
_exptl_crystal_size_min 0.12
_refine_diff_density_max 0.719
_refine_diff_density_min -0.335
_refine_diff_density_rms 0.068
_refine_ls_extinction_method none
_refine_ls_goodness_of_fit_ref 1.065
_refine_ls_hydrogen_treatment mixed
_refine_ls_matrix_type full
_refine_ls_number_parameters 170
_refine_ls_number_reflns 2098
_refine_ls_number_restraints 1
_refine_ls_restrained_S_all 1.066
_refine_ls_R_factor_all 0.0543
_refine_ls_R_factor_gt 0.0406
_refine_ls_shift/su_max 0.000
_refine_ls_shift/su_mean 0.000
_refine_ls_structure_factor_coef Fsqd
_refine_ls_weighting_details 'calc w=1/[\s^2^(Fo^2^)+(0.0681P)^2^+37.2762P] where P=(Fo^2^+2Fc^2^)/3'
_refine_ls_weighting_scheme calc
_refine_ls_wR_factor_gt 0.1112
_refine_ls_wR_factor_ref 0.1210
_reflns_number_gt 1699
_reflns_number_total 2098
_reflns_threshold_expression I>2\s(I)
_cod_data_source_file c1ce05380a.txt
_cod_data_source_block 07rmd014_0m
_cod_depositor_comments
;
The following automatic conversions were performed:

'_symmetry_cell_setting' value 'Orthorhombic' changed to
'orthorhombic' according to
/home/saulius/struct/CIF-dictionaries/cif_core.dic dictionary named
'cif_core.dic' version 2.4.1 from 2010-06-29.

Automatic conversion script
Id: cif_fix_values 1715 2011-07-08 13:25:40Z adriana 

The following automatic conversions were performed:

'_exptl_crystal_density_meas' value 'not measured' was changed to '?'
- the value is perceived as not measured.

Automatic conversion script
Id: cif_fix_values 3008 2015-01-20 13:52:24Z robertas 
;
_cod_original_cell_volume 10242.7(14)
_cod_original_sg_symbol_H-M Fddd
_cod_database_code 7206896

loop_
_symmetry_equiv_pos_as_xyz
'x, y, z'
'-x+3/4, -y+3/4, z'
'-x+3/4, y, -z+3/4'
'x, -y+3/4, -z+3/4'
'x, y+1/2, z+1/2'
'-x+3/4, -y+5/4, z+1/2'
'-x+3/4, y+1/2, -z+5/4'
'x, -y+5/4, -z+5/4'
'x+1/2, y, z+1/2'
'-x+5/4, -y+3/4, z+1/2'
'-x+5/4, y, -z+5/4'
'x+1/2, -y+3/4, -z+5/4'
'x+1/2, y+1/2, z'
'-x+5/4, -y+5/4, z'
'-x+5/4, y+1/2, -z+3/4'
'x+1/2, -y+5/4, -z+3/4'
'-x, -y, -z'
'x-3/4, y-3/4, -z'
'x-3/4, -y, z-3/4'
'-x, y-3/4, z-3/4'
'-x, -y+1/2, -z+1/2'
'x-3/4, y-1/4, -z+1/2'
'x-3/4, -y+1/2, z-1/4'
'-x, y-1/4, z-1/4'
'-x+1/2, -y, -z+1/2'
'x-1/4, y-3/4, -z+1/2'
'x-1/4, -y, z-1/4'
'-x+1/2, y-3/4, z-1/4'
'-x+1/2, -y+1/2, -z'
'x-1/4, y-1/4, -z'
'x-1/4, -y+1/2, z-3/4'
'-x+1/2, y-1/4, z-3/4'

loop_
_atom_site_label
_atom_site_type_symbol
_atom_site_fract_x
_atom_site_fract_y
_atom_site_fract_z
_atom_site_U_iso_or_equiv
_atom_site_adp_type
_atom_site_occupancy
_atom_site_symmetry_multiplicity
_atom_site_calc_flag
_atom_site_refinement_flags
Zn1 Zn 0.6250 0.225738(19) 0.1250 0.0362(2) Uani 1 2 d S
N1 N 0.51343(19) 0.26950(10) 0.10044(9) 0.0359(6) Uani 1 1 d .
O1 O 0.6826(2) 0.18355(11) 0.08058(9) 0.0648(8) Uani 1 1 d .
C1 C 0.5123(2) 0.30933(12) 0.07218(11) 0.0371(8) Uani 1 1 d .
O1W O 1.0755(4) 0.17408(17) 0.08229(17) 0.1279(17) Uani 1 1 d .
N2 N 0.4159(2) 0.26441(11) 0.11486(9) 0.0373(7) Uani 1 1 d D
H222 H 0.399(3) 0.2422(13) 0.1345(10) 0.059(12) Uiso 1 1 d D
O2 O 0.8515(2) 0.17952(11) 0.08205(11) 0.0670(9) Uani 1 1 d .
C2 C 0.4125(2) 0.32973(12) 0.06915(10) 0.0345(7) Uani 1 1 d .
C3 C 0.3537(2) 0.29943(13) 0.09693(11) 0.0382(8) Uani 1 1 d .
C7 C 0.3750 0.3750 0.04221(15) 0.0405(11) Uani 1 2 d S
H7A H 0.4308 0.3868 0.0237 0.061 Uiso 0.50 1 calc PR
H7B H 0.3192 0.3632 0.0237 0.061 Uiso 0.50 1 calc PR
C8 C 0.6087(3) 0.32403(16) 0.04905(15) 0.0588(11) Uani 1 1 d .
H8A H 0.6465 0.2931 0.0417 0.088 Uiso 1 1 calc R
H8B H 0.6502 0.3458 0.0675 0.088 Uiso 1 1 calc R
H8C H 0.5916 0.3428 0.0231 0.088 Uiso 1 1 calc R
C9 C 0.2422(3) 0.30141(17) 0.10727(15) 0.0617(12) Uani 1 1 d .
H9A H 0.2242 0.2720 0.1250 0.092 Uiso 1 1 calc R
H9B H 0.2030 0.3003 0.0809 0.092 Uiso 1 1 calc R
H9C H 0.2272 0.3331 0.1226 0.092 Uiso 1 1 calc R
C12 C 0.7665(3) 0.16369(13) 0.06960(11) 0.0411(8) Uani 1 1 d .
C13 C 0.7604(3) 0.11840(12) 0.03884(11) 0.0380(8) Uani 1 1 d .
C14 C 0.6725(3) 0.10817(13) 0.01421(11) 0.0414(8) Uani 1 1 d .
C15 C 0.6742(4) 0.06540(15) -0.01392(13) 0.0584(10) Uani 1 1 d .
H15A H 0.6174 0.0587 -0.0315 0.070 Uiso 1 1 calc R
C16 C 0.7590(4) 0.03292(16) -0.01599(15) 0.0684(13) Uani 1 1 d .
H16A H 0.7585 0.0044 -0.0346 0.082 Uiso 1 1 calc R
C17 C 0.8432(4) 0.04239(15) 0.00903(14) 0.0585(11) Uani 1 1 d .
H17A H 0.8996 0.0200 0.0080 0.070 Uiso 1 1 calc R
C18 C 0.8448(3) 0.08531(14) 0.03604(12) 0.0472(9) Uani 1 1 d .
H18A H 0.9033 0.0921 0.0526 0.057 Uiso 1 1 calc R

loop_
_atom_site_aniso_label
_atom_site_aniso_U_11
_atom_site_aniso_U_22
_atom_site_aniso_U_33
_atom_site_aniso_U_23
_atom_site_aniso_U_13
_atom_site_aniso_U_12
Zn1 0.0239(3) 0.0334(3) 0.0512(4) 0.000 0.0062(2) 0.000
N1 0.0237(13) 0.0355(14) 0.0484(17) 0.0054(13) 0.0084(12) 0.0041(11)
O1 0.0360(15) 0.0806(19) 0.078(2) -0.0431(16) -0.0043(14) 0.0176(14)
C1 0.0312(17) 0.0338(16) 0.046(2) 0.0024(15) 0.0085(15) 0.0035(14)
O1W 0.094(3) 0.105(3) 0.185(5) 0.034(3) -0.012(3) 0.016(3)
N2 0.0237(14) 0.0423(15) 0.0460(17) 0.0092(13) 0.0058(13) -0.0001(12)
O2 0.0378(16) 0.0701(19) 0.093(2) -0.0344(17) -0.0023(15) 0.0038(13)
C2 0.0302(17) 0.0357(16) 0.0376(18) -0.0007(14) 0.0047(14) 0.0060(13)
C3 0.0273(18) 0.0435(19) 0.044(2) -0.0006(15) 0.0035(14) 0.0068(14)
C7 0.046(3) 0.039(2) 0.036(3) 0.000 0.000 0.010(2)
C8 0.039(2) 0.054(2) 0.083(3) 0.020(2) 0.026(2) 0.0069(17)
C9 0.0279(19) 0.074(3) 0.083(3) 0.020(2) 0.007(2) 0.0085(19)
C12 0.042(2) 0.0401(18) 0.041(2) -0.0014(15) 0.0034(16) 0.0046(16)
C13 0.042(2) 0.0362(17) 0.0355(18) 0.0034(14) 0.0144(15) 0.0027(15)
C14 0.051(2) 0.0398(18) 0.0340(18) 0.0025(14) 0.0086(16) 0.0011(15)
C15 0.073(3) 0.053(2) 0.049(2) -0.0126(18) 0.001(2) -0.002(2)
C16 0.098(4) 0.048(2) 0.059(3) -0.015(2) 0.022(3) 0.004(2)
C17 0.069(3) 0.046(2) 0.060(3) 0.0043(19) 0.028(2) 0.016(2)
C18 0.043(2) 0.0447(19) 0.054(2) 0.0041(17) 0.0170(18) 0.0097(16)

loop_
_atom_type_symbol
_atom_type_description
_atom_type_scat_dispersion_real
_atom_type_scat_dispersion_imag
_atom_type_scat_source
C C 0.0033 0.0016 'International Tables Vol C Tables 4.2.6.8 and 6.1.1.4'
H H 0.0000 0.0000 'International Tables Vol C Tables 4.2.6.8 and 6.1.1.4'
N N 0.0061 0.0033 'International Tables Vol C Tables 4.2.6.8 and 6.1.1.4'
O O 0.0106 0.0060 'International Tables Vol C Tables 4.2.6.8 and 6.1.1.4'
Zn Zn 0.2839 1.4301 'International Tables Vol C Tables 4.2.6.8 and 6.1.1.4'

loop_
_geom_angle_atom_site_label_1
_geom_angle_atom_site_label_2
_geom_angle_atom_site_label_3
_geom_angle
_geom_angle_site_symmetry_1
_geom_angle_site_symmetry_3
O1 Zn1 O1 110.6(2) 11_554 .
O1 Zn1 N1 109.45(12) 11_554 11_554
O1 Zn1 N1 108.16(11) . 11_554
O1 Zn1 N1 108.16(11) 11_554 .
O1 Zn1 N1 109.45(12) . .
N1 Zn1 N1 111.04(15) 11_554 .
C1 N1 N2 106.1(3) . .
C1 N1 Zn1 133.4(2) . .
N2 N1 Zn1 120.3(2) . .
C12 O1 Zn1 140.4(3) . .
N1 C1 C2 109.7(3) . .
N1 C1 C8 119.7(3) . .
C2 C1 C8 130.6(3) . .
C3 N2 N1 111.5(3) . .
C3 N2 H222 126(3) . .
N1 N2 H222 122(3) . .
C3 C2 C1 105.0(3) . .
C3 C2 C7 126.5(3) . .
C1 C2 C7 128.5(3) . .
N2 C3 C2 107.6(3) . .
N2 C3 C9 121.7(3) . .
C2 C3 C9 130.6(3) . .
C2 C7 C2 113.1(4) 2 .
C2 C7 H7A 109.0 2 .
C2 C7 H7A 109.0 . .
C2 C7 H7B 109.0 2 .
C2 C7 H7B 109.0 . .
H7A C7 H7B 107.8 . .
C1 C8 H8A 109.5 . .
C1 C8 H8B 109.5 . .
H8A C8 H8B 109.5 . .
C1 C8 H8C 109.5 . .
H8A C8 H8C 109.5 . .
H8B C8 H8C 109.5 . .
C3 C9 H9A 109.5 . .
C3 C9 H9B 109.5 . .
H9A C9 H9B 109.5 . .
C3 C9 H9C 109.5 . .
H9A C9 H9C 109.5 . .
H9B C9 H9C 109.5 . .
O2 C12 O1 124.0(3) . .
O2 C12 C13 119.8(3) . .
O1 C12 C13 116.2(3) . .
C18 C13 C14 119.7(3) . .
C18 C13 C12 118.0(3) . .
C14 C13 C12 122.2(3) . .
C13 C14 C15 118.2(4) . .
C13 C14 C14 124.2(3) . 14_545
C15 C14 C14 117.5(4) . 14_545
C16 C15 C14 120.9(4) . .
C16 C15 H15A 119.5 . .
C14 C15 H15A 119.5 . .
C17 C16 C15 120.4(4) . .
C17 C16 H16A 119.8 . .
C15 C16 H16A 119.8 . .
C16 C17 C18 119.8(4) . .
C16 C17 H17A 120.1 . .
C18 C17 H17A 120.1 . .
C17 C18 C13 120.8(4) . .
C17 C18 H18A 119.6 . .
C13 C18 H18A 119.6 . .

loop_
_geom_bond_atom_site_label_1
_geom_bond_atom_site_label_2
_geom_bond_distance
_geom_bond_site_symmetry_2
Zn1 O1 1.898(2) 11_554
Zn1 O1 1.898(2) .
Zn1 N1 1.980(3) 11_554
Zn1 N1 1.980(3) .
N1 C1 1.342(4) .
N1 N2 1.347(4) .
O1 C12 1.247(4) .
C1 C2 1.398(4) .
C1 C8 1.487(5) .
N2 C3 1.327(4) .
N2 H222 0.858(19) .
O2 C12 1.235(4) .
C2 C3 1.385(5) .
C2 C7 1.507(4) .
C3 C9 1.480(5) .
C7 C2 1.507(4) 2
C7 H7A 0.9700 .
C7 H7B 0.9700 .
C8 H8A 0.9600 .
C8 H8B 0.9600 .
C8 H8C 0.9600 .
C9 H9A 0.9600 .
C9 H9B 0.9600 .
C9 H9C 0.9600 .
C12 C13 1.501(5) .
C13 C18 1.387(5) .
C13 C14 1.394(5) .
C14 C15 1.398(5) .
C14 C14 1.503(7) 14_545
C15 C16 1.380(6) .
C15 H15A 0.9300 .
C16 C17 1.358(6) .
C16 H16A 0.9300 .
C17 C18 1.380(5) .
C17 H17A 0.9300 .
C18 H18A 0.9300 .
